data_4507230
loop_
_publ_author_name
'He, Yan-Ping'
'Tan, Yan-Xi'
'Zhang, Jian'

_publ_section_title
;
 Stable Mg-Metal--Organic Framework (MOF) and Unstable Zn-MOF Based on
 Nanosized Tris((4-carboxyl)phenylduryl)amine Ligand
;
_journal_issue 1
_journal_name_full 'Crystal Growth &amp; Design'
_journal_page_first 6
_journal_paper_doi 10.1021/cg3013574
_journal_volume 13
_journal_year 2013
_chemical_formula_sum 'C117 H72 N3 O18 Zn4'
_chemical_formula_weight 2069.26
_chemical_name_systematic
; 
 ? 
;
_space_group_IT_number 33
_symmetry_cell_setting orthorhombic
_symmetry_space_group_name_Hall 'P 2c -2n'
_symmetry_space_group_name_H-M 'P n a 21'
_atom_sites_solution_hydrogens geom
_atom_sites_solution_primary direct
_atom_sites_solution_secondary difmap
_audit_creation_method SHELXL-97
_cell_angle_alpha 90.00
_cell_angle_beta 90.00
_cell_angle_gamma 90.00
_cell_formula_units_Z 4
_cell_length_a 30.1777(17)
_cell_length_b 21.4903(16)
_cell_length_c 33.5299(18)
_cell_measurement_reflns_used 3834
_cell_measurement_temperature 293(2)
_cell_measurement_theta_max 24.3601
_cell_measurement_theta_min 2.3119
_cell_volume 21745(2)
_computing_cell_refinement 'Bruker FRAMBO'
_computing_data_collection 'Bruker FRAMBO'
_computing_data_reduction 'Bruker SHELXTL'
_computing_molecular_graphics 'Bruker SHELXTL'
_computing_publication_material 'Bruker SHELXTL'
_computing_structure_refinement 'SHELXL-97 (Sheldrick, 1997)'
_computing_structure_solution 'SHELXS-97 (Sheldrick, 1990)'
_diffrn_ambient_temperature 293(2)
_diffrn_detector_area_resol_mean none
_diffrn_measured_fraction_theta_full 0.712
_diffrn_measured_fraction_theta_max 0.712
_diffrn_measurement_device_type 'Xcalibur, Eos'
_diffrn_measurement_method 'phi and omega scans'
_diffrn_radiation_monochromator graphite
_diffrn_radiation_source 'Enhance (Mo) X-ray Source'
_diffrn_radiation_type MoK\a
_diffrn_radiation_wavelength 0.71073
_diffrn_reflns_av_R_equivalents 0.0676
_diffrn_reflns_av_sigmaI/netI 0.1450
_diffrn_reflns_limit_h_max 34
_diffrn_reflns_limit_h_min -28
_diffrn_reflns_limit_k_max 20
_diffrn_reflns_limit_k_min -15
_diffrn_reflns_limit_l_max 31
_diffrn_reflns_limit_l_min -38
_diffrn_reflns_number 32620
_diffrn_reflns_theta_full 24.41
_diffrn_reflns_theta_max 24.41
_diffrn_reflns_theta_min 2.32
_diffrn_standards_decay_% none
_diffrn_standards_interval_count none
_diffrn_standards_interval_time none
_diffrn_standards_number none
_exptl_absorpt_coefficient_mu 0.469
_exptl_absorpt_correction_T_max 1.00000
_exptl_absorpt_correction_T_min 0.65784
_exptl_absorpt_correction_type multi-scan
_exptl_absorpt_process_details
;
CrysAlisPro, Agilent Technologies,
Version 1.171.35.21 (release 20-01-2012 CrysAlis171 .NET)
(compiled Jan 23 2012,18:06:46)
Empirical absorption correction using spherical harmonics,
 implemented in SCALE3 ABSPACK scaling algorithm.
;
_exptl_crystal_colour yellow
_exptl_crystal_density_diffrn 0.632
_exptl_crystal_density_method 'not measured'
_exptl_crystal_description prism
_exptl_crystal_F_000 4236
_exptl_crystal_size_max .28
_exptl_crystal_size_mid .12
_exptl_crystal_size_min .10
_refine_diff_density_max 0.529
_refine_diff_density_min -0.482
_refine_diff_density_rms 0.065
_refine_ls_abs_structure_details 'Flack H D (1983), Acta Cryst. A39, 876-881'
_refine_ls_abs_structure_Flack 0.055(14)
_refine_ls_extinction_method none
_refine_ls_goodness_of_fit_ref 0.910
_refine_ls_hydrogen_treatment none
_refine_ls_matrix_type full
_refine_ls_number_parameters 1279
_refine_ls_number_reflns 19170
_refine_ls_number_restraints 1
_refine_ls_restrained_S_all 0.910
_refine_ls_R_factor_all 0.1213
_refine_ls_R_factor_gt 0.0681
_refine_ls_shift/su_max 0.021
_refine_ls_shift/su_mean 0.001
_refine_ls_structure_factor_coef Fsqd
_refine_ls_weighting_details 'calc w=1/[\s^2^(Fo^2^)+(0.0761P)^2^+0.0000P] where P=(Fo^2^+2Fc^2^)/3'
_refine_ls_weighting_scheme calc
_refine_ls_wR_factor_gt 0.1583
_refine_ls_wR_factor_ref 0.1788
_reflns_number_gt 10773
_reflns_number_total 19170
_reflns_threshold_expression >2sigma(I)
_cod_data_source_file cg3013574_si_002.cif
_cod_data_source_block Zn
_cod_depositor_comments
;
The following automatic conversions were performed:

'_symmetry_cell_setting' value 'Orthorhombic' changed to
'orthorhombic' according to
/home/saulius/struct/CIF-dictionaries/cif_core.dic dictionary named
'cif_core.dic' version 2.4.2 from 2011-04-26.

Automatic conversion script
Id: cif_fix_values 1891 2012-01-12 08:04:46Z andrius 
;
_cod_original_sg_symbol_H-M Pna2(1)
_cod_database_code 4507230

loop_
_symmetry_equiv_pos_as_xyz
'x, y, z'
'-x, -y, z+1/2'
'x+1/2, -y+1/2, z'
'-x+1/2, y+1/2, z+1/2'

loop_
_atom_site_label
_atom_site_type_symbol
_atom_site_fract_x
_atom_site_fract_y
_atom_site_fract_z
_atom_site_U_iso_or_equiv
_atom_site_adp_type
_atom_site_occupancy
_atom_site_symmetry_multiplicity
_atom_site_calc_flag
_atom_site_refinement_flags
Zn1 Zn -0.10259(4) 0.27502(6) 0.02990(4) 0.0580(4) Uani 1 1 d .
Zn2 Zn 0.00923(4) 0.21363(6) 0.05138(4) 0.0572(4) Uani 1 1 d .
Zn3 Zn -0.12944(4) -0.23172(6) -0.42736(4) 0.0558(4) Uani 1 1 d .
Zn4 Zn -0.23681(3) -0.22560(6) -0.46907(4) 0.0513(3) Uani 1 1 d .
O1 O -0.2400(2) 0.6993(3) -0.4382(2) 0.065(2) Uani 1 1 d .
O2 O -0.1833(2) 0.7341(3) -0.4001(2) 0.060(2) Uani 1 1 d .
O3 O -0.04151(19) 0.2731(3) 0.00971(16) 0.0345(16) Uani 1 1 d .
O4 O 0.0056(2) 0.1961(3) -0.0054(2) 0.058(2) Uani 1 1 d .
O5 O -0.3618(2) -0.2385(3) -0.51800(18) 0.064(2) Uani 1 1 d .
O6 O -0.2954(2) -0.2189(4) -0.4889(2) 0.064(2) Uani 1 1 d .
O7 O 0.0211(2) -0.7078(3) -0.9231(2) 0.069(2) Uani 1 1 d .
O8 O 0.0924(2) -0.6947(3) -0.9103(2) 0.058(2) Uani 1 1 d .
O9 O -0.1093(3) -0.6152(5) -0.9767(4) 0.146(4) Uani 1 1 d .
O10 O -0.1133(5) -0.6670(6) -0.9213(3) 0.113(4) Uani 1 1 d .
O11 O -0.1047(2) 0.1963(4) -0.9448(3) 0.087(3) Uani 1 1 d .
O12 O -0.0377(2) 0.1734(3) -0.9185(2) 0.066(2) Uani 1 1 d .
O13 O 0.1061(2) 0.1750(4) -0.8847(2) 0.061(2) Uani 1 1 d .
O14 O 0.0610(2) 0.1624(4) -0.9381(2) 0.076(3) Uani 1 1 d .
O15 O -0.1292(2) -0.2654(3) -0.48317(18) 0.0478(18) Uani 1 1 d .
O16 O -0.1972(2) -0.2499(4) -0.5114(2) 0.067(2) Uani 1 1 d .
O17 O -0.2383(2) -0.1443(3) -0.44243(19) 0.061(2) Uani 1 1 d .
O18 O -0.1640(2) -0.1488(3) -0.45051(19) 0.0511(18) Uani 1 1 d .
N1 N -0.1889(3) -0.2272(5) -0.7947(3) 0.067(3) Uani 1 1 d .
N2 N -0.1501(2) 0.2750(4) -0.2923(2) 0.0357(19) Uani 1 1 d .
N3 N -0.0201(2) -0.2671(4) -0.7858(2) 0.052(2) Uani 1 1 d .
C5 C -0.1796(3) -0.2840(6) -0.8128(4) 0.056(3) Uani 1 1 d .
C9 C -0.1624(3) 0.3347(5) -0.3055(3) 0.043(3) Uani 1 1 d .
C13 C -0.1575(3) 0.2223(5) -0.3155(3) 0.043(3) Uani 1 1 d .
C20 C -0.1284(3) 0.2692(6) -0.2540(3) 0.053(3) Uani 1 1 d .
C21 C -0.1984(3) 0.2113(5) -0.3319(3) 0.058(3) Uani 1 1 d .
H21A H -0.2208 0.2401 -0.3270 0.070 Uiso 1 1 calc R
C24 C -0.0093(3) -0.2080(6) -0.8016(3) 0.060(3) Uani 1 1 d .
C25 C -0.1740(4) -0.1694(5) -0.8128(3) 0.060(3) Uani 1 1 d .
C27 C -0.1857(3) 0.4510(5) -0.3372(4) 0.053(3) Uani 1 1 d .
C28 C -0.0230(4) 0.2325(6) -0.0155(3) 0.052(3) Uani 1 1 d .
C30 C -0.1956(3) 0.5122(5) -0.3556(4) 0.061(3) Uani 1 1 d .
C31 C 0.0056(3) -0.1420(6) -0.8584(3) 0.064(3) Uani 1 1 d .
H31A H 0.0064 -0.1379 -0.8860 0.077 Uiso 1 1 calc R
C32 C -0.0091(4) -0.3221(5) -0.8060(3) 0.055(3) Uani 1 1 d .
C36 C -0.0331(3) 0.1933(6) -0.0865(4) 0.073(4) Uani 1 1 d .
H36A H -0.0193 0.1569 -0.0779 0.088 Uiso 1 1 calc R
C37 C -0.1445(3) -0.0604(6) -0.8469(3) 0.067(3) Uani 1 1 d .
C38 C 0.0415(4) -0.6136(5) -0.8938(3) 0.051(3) Uani 1 1 d .
C39 C -0.0970(4) -0.2772(5) -0.6300(3) 0.061(3) Uani 1 1 d .
C41 C -0.0850(3) 0.2600(8) -0.1802(4) 0.076(4) Uani 1 1 d .
C42 C 0.0240(4) -0.4985(5) -0.8606(3) 0.073(3) Uani 1 1 d .
C43 C -0.2688(4) -0.2153(6) -0.6406(3) 0.069(4) Uani 1 1 d .
C44 C -0.1285(3) 0.2112(6) -0.2341(3) 0.063(3) Uani 1 1 d .
H44A H -0.1433 0.1770 -0.2447 0.075 Uiso 1 1 calc R
C45 C -0.1606(3) -0.2704(6) -0.5867(3) 0.074(4) Uani 1 1 d .
H45A H -0.1912 -0.2712 -0.5831 0.089 Uiso 1 1 calc R
C46 C -0.1303(6) -0.5613(12) -0.9166(10) 0.174(12) Uani 1 1 d .
C47 C -0.2086(3) 0.6301(6) -0.3911(3) 0.047(3) Uani 1 1 d .
C49 C -0.3234(4) -0.2513(6) -0.5920(4) 0.082(4) Uani 1 1 d .
H49A H -0.3487 -0.2749 -0.5872 0.098 Uiso 1 1 calc R
C50 C -0.1840(4) 0.5691(6) -0.3348(3) 0.074(3) Uani 1 1 d .
H50A H -0.1721 0.5673 -0.3093 0.089 Uiso 1 1 calc R
C51 C -0.2081(4) -0.2249(7) -0.7555(4) 0.071(3) Uani 1 1 d .
C52 C -0.1798(3) 0.3796(5) -0.2811(3) 0.059(3) Uani 1 1 d .
H52A H -0.1847 0.3715 -0.2542 0.071 Uiso 1 1 calc R
C53 C -0.2507(3) -0.2183(7) -0.6796(4) 0.065(3) Uani 1 1 d .
C54 C -0.0660(4) 0.2473(7) -0.1387(3) 0.065(3) Uani 1 1 d .
C55 C -0.0068(3) -0.1975(6) -0.8418(3) 0.065(3) Uani 1 1 d .
H55A H -0.0140 -0.2301 -0.8589 0.078 Uiso 1 1 calc R
C56 C 0.0337(4) 0.0377(6) -0.9087(3) 0.066(3) Uani 1 1 d .
H56A H 0.0260 0.0473 -0.9348 0.080 Uiso 1 1 calc R
C57 C -0.0374(3) -0.2688(5) -0.7458(4) 0.060(3) Uani 1 1 d .
C59 C -0.2302(4) -0.0287(7) -0.4045(4) 0.093(4) Uani 1 1 d .
H59A H -0.2583 -0.0465 -0.4042 0.112 Uiso 1 1 calc R
C60 C -0.0887(3) -0.2756(6) -0.5578(3) 0.067(4) Uani 1 1 d .
H60A H -0.0701 -0.2768 -0.5357 0.080 Uiso 1 1 calc R
C61 C -0.0778(3) -0.2751(6) -0.6704(4) 0.061(3) Uani 1 1 d .
C62 C -0.3042(4) -0.2206(6) -0.5618(3) 0.065(3) Uani 1 1 d .
C63 C 0.0112(4) -0.4345(5) -0.8422(3) 0.063(3) Uani 1 1 d .
C65 C -0.1485(4) 0.0305(6) -0.4054(4) 0.080(4) Uani 1 1 d .
H65A H -0.1210 0.0499 -0.4070 0.096 Uiso 1 1 calc R
C66 C 0.0228(3) -0.0151(6) -0.8935(3) 0.069(3) Uani 1 1 d .
H66A H 0.0099 -0.0447 -0.9101 0.083 Uiso 1 1 calc R
C67 C -0.1959(4) -0.0599(6) -0.4243(4) 0.066(3) Uani 1 1 d .
C68 C 0.0534(4) -0.6762(6) -0.9100(3) 0.055(3) Uani 1 1 d .
C69 C -0.1300(4) 0.0007(6) -0.8669(4) 0.087(4) Uani 1 1 d .
C70 C -0.1747(3) 0.1154(5) -0.3618(3) 0.058(3) Uani 1 1 d .
C71 C -0.2219(4) 0.5770(6) -0.4090(3) 0.072(3) Uani 1 1 d .
H71A H -0.2365 0.5796 -0.4333 0.086 Uiso 1 1 calc R
C72 C 0.0318(3) -0.3319(5) -0.8214(3) 0.060(3) Uani 1 1 d .
H72A H 0.0533 -0.3011 -0.8195 0.073 Uiso 1 1 calc R
C73 C 0.0296(3) -0.0307(5) -0.8518(4) 0.064(3) Uani 1 1 d .
C74 C -0.0107(3) -0.5382(7) -0.8782(4) 0.110(5) Uani 1 1 d .
H74A H -0.0401 -0.5254 -0.8783 0.132 Uiso 1 1 calc R
C75 C -0.1908(3) 0.6256(6) -0.3530(4) 0.077(4) Uani 1 1 d .
H75A H -0.1832 0.6618 -0.3395 0.093 Uiso 1 1 calc R
C76 C -0.0406(4) -0.3675(6) -0.8079(3) 0.081(4) Uani 1 1 d .
H76A H -0.0684 -0.3607 -0.7969 0.097 Uiso 1 1 calc R
C77 C -0.1406(4) 0.0896(6) -0.9069(4) 0.085(4) Uani 1 1 d .
H77A H -0.1592 0.1148 -0.9219 0.102 Uiso 1 1 calc R
C78 C -0.2021(4) -0.1212(6) -0.8174(3) 0.069(3) Uani 1 1 d .
H78A H -0.2313 -0.1255 -0.8087 0.083 Uiso 1 1 calc R
C79 C -0.1052(4) 0.2071(6) -0.1976(4) 0.079(4) Uani 1 1 d .
H79A H -0.1031 0.1688 -0.1847 0.095 Uiso 1 1 calc R
C80 C -0.1321(3) 0.1275(6) -0.3442(3) 0.080(4) Uani 1 1 d .
H80A H -0.1093 0.0990 -0.3476 0.096 Uiso 1 1 calc R
C81 C 0.0036(3) -0.1585(5) -0.7781(4) 0.072(3) Uani 1 1 d .
H81A H 0.0040 -0.1635 -0.7505 0.086 Uiso 1 1 calc R
C82 C -0.1304(4) -0.1642(5) -0.8257(3) 0.065(3) Uani 1 1 d .
H82A H -0.1107 -0.1971 -0.8225 0.078 Uiso 1 1 calc R
C83 C -0.2084(3) 0.1599(6) -0.3552(3) 0.067(3) Uani 1 1 d .
H83A H -0.2365 0.1548 -0.3661 0.081 Uiso 1 1 calc R
C84 C -0.0466(4) 0.1966(7) -0.1250(4) 0.088(4) Uani 1 1 d .
H84A H -0.0422 0.1629 -0.1419 0.106 Uiso 1 1 calc R
C85 C 0.0168(3) -0.0922(5) -0.8347(4) 0.056(3) Uani 1 1 d .
C86 C -0.3180(5) -0.2267(6) -0.5175(4) 0.073(4) Uani 1 1 d .
C87 C -0.1987(4) -0.1231(6) -0.4416(3) 0.065(3) Uani 1 1 d .
C88 C -0.2110(4) 0.6919(6) -0.4103(3) 0.056(3) Uani 1 1 d .
C89 C -0.0869(4) 0.3146(6) -0.2033(4) 0.073(4) Uani 1 1 d .
H89A H -0.0733 0.3498 -0.1928 0.088 Uiso 1 1 calc R
C90 C -0.1825(4) 0.0584(5) -0.3850(3) 0.063(3) Uani 1 1 d .
C91 C 0.0656(3) 0.0684(6) -0.8450(3) 0.076(4) Uani 1 1 d .
H91A H 0.0806 0.0981 -0.8299 0.091 Uiso 1 1 calc R
C92 C -0.1465(4) -0.4512(7) -0.8773(6) 0.098(5) Uani 1 1 d .
C93 C -0.1707(3) 0.4028(7) -0.3623(3) 0.065(3) Uani 1 1 d .
H93A H -0.1689 0.4095 -0.3897 0.079 Uiso 1 1 calc R
C94 C 0.0527(4) 0.0147(6) -0.8273(3) 0.088(4) Uani 1 1 d .
H94A H 0.0584 0.0073 -0.8004 0.105 Uiso 1 1 calc R
C95 C -0.1245(4) 0.1818(6) -0.3218(3) 0.068(3) Uani 1 1 d .
H95A H -0.0966 0.1895 -0.3113 0.082 Uiso 1 1 calc R
C96 C -0.1571(4) 0.0367(7) -0.8887(4) 0.105(5) Uani 1 1 d .
H96A H -0.1869 0.0262 -0.8915 0.126 Uiso 1 1 calc R
C98 C -0.1706(3) -0.3414(7) -0.8756(4) 0.084(4) Uani 1 1 d .
H98A H -0.1722 -0.3412 -0.9033 0.101 Uiso 1 1 calc R
C99 C -0.1667(4) -0.3359(7) -0.7932(4) 0.081(4) Uani 1 1 d .
H99A H -0.1636 -0.3341 -0.7656 0.097 Uiso 1 1 calc R
C100 C -0.3061(4) -0.2484(7) -0.6305(4) 0.097(5) Uani 1 1 d .
H10A H -0.3207 -0.2701 -0.6506 0.116 Uiso 1 1 calc R
C101 C -0.2237(3) 0.0280(7) -0.3852(4) 0.102(5) Uani 1 1 d .
H10B H -0.2475 0.0464 -0.3721 0.122 Uiso 1 1 calc R
C103 C -0.1333(4) -0.2684(5) -0.5545(3) 0.052(3) Uani 1 1 d .
C104 C -0.1899(3) 0.4364(5) -0.2969(3) 0.053(3) Uani 1 1 d .
H10C H -0.2002 0.4672 -0.2797 0.063 Uiso 1 1 calc R
C105 C 0.0657(3) -0.5211(7) -0.8637(3) 0.087(4) Uani 1 1 d .
H10D H 0.0893 -0.4968 -0.8551 0.104 Uiso 1 1 calc R
C106 C -0.2562(3) -0.2666(6) -0.7065(4) 0.075(4) Uani 1 1 d .
H10E H -0.2740 -0.2995 -0.6984 0.089 Uiso 1 1 calc R
C107 C -0.2149(3) 0.5201(6) -0.3930(3) 0.067(3) Uani 1 1 d .
H10F H -0.2232 0.4851 -0.4075 0.081 Uiso 1 1 calc R
C109 C -0.1063(4) 0.3204(6) -0.2385(3) 0.070(4) Uani 1 1 d .
H10G H -0.1052 0.3577 -0.2525 0.084 Uiso 1 1 calc R
C110 C -0.1424(4) -0.2712(6) -0.6255(3) 0.074(4) Uani 1 1 d .
H11A H -0.1607 -0.2678 -0.6477 0.089 Uiso 1 1 calc R
C112 C -0.0861(4) 0.0225(6) -0.8595(4) 0.086(4) Uani 1 1 d .
H11B H -0.0680 0.0001 -0.8422 0.104 Uiso 1 1 calc R
C113 C -0.0732(4) -0.2330(6) -0.7364(3) 0.081(4) Uani 1 1 d .
H11C H -0.0856 -0.2075 -0.7559 0.097 Uiso 1 1 calc R
C114 C -0.0913(4) -0.2339(6) -0.6993(4) 0.079(4) Uani 1 1 d .
H11D H -0.1136 -0.2055 -0.6932 0.094 Uiso 1 1 calc R
C116 C -0.1891(4) -0.0660(6) -0.8345(3) 0.083(4) Uani 1 1 d .
H11E H -0.2090 -0.0334 -0.8379 0.100 Uiso 1 1 calc R
C117 C 0.0737(3) -0.5775(5) -0.8790(4) 0.064(3) Uani 1 1 d .
H11F H 0.1027 -0.5922 -0.8793 0.077 Uiso 1 1 calc R
C118 C -0.0265(3) -0.3103(6) -0.7182(4) 0.069(3) Uani 1 1 d .
H11G H -0.0054 -0.3399 -0.7250 0.083 Uiso 1 1 calc R
C119 C -0.1556(4) -0.0287(6) -0.4245(3) 0.074(3) Uani 1 1 d .
H11H H -0.1318 -0.0471 -0.4377 0.089 Uiso 1 1 calc R
C120 C -0.2384(3) -0.2705(6) -0.7432(4) 0.067(3) Uani 1 1 d .
H12A H -0.2460 -0.3030 -0.7602 0.080 Uiso 1 1 calc R
C121 C -0.1579(3) -0.3923(7) -0.8127(5) 0.079(4) Uani 1 1 d .
H12B H -0.1516 -0.4279 -0.7980 0.095 Uiso 1 1 calc R
C122 C -0.0384(3) 0.2391(8) -0.0606(3) 0.074(4) Uani 1 1 d .
C123 C 0.0006(4) -0.5919(5) -0.8937(3) 0.068(3) Uani 1 1 d .
H12C H -0.0215 -0.6161 -0.9054 0.082 Uiso 1 1 calc R
C125 C -0.0707(4) 0.0721(6) -0.8760(4) 0.081(4) Uani 1 1 d .
H12D H -0.0422 0.0859 -0.8700 0.098 Uiso 1 1 calc R
C126 C -0.1589(3) 0.3472(6) -0.3470(4) 0.069(3) Uani 1 1 d .
H12F H -0.1483 0.3164 -0.3639 0.083 Uiso 1 1 calc R
C127 C -0.1131(8) -0.6339(15) -0.9424(4) 0.137(12) Uani 1 1 d .
C128 C -0.0582(3) 0.2978(6) -0.0737(4) 0.078(4) Uani 1 1 d .
H12E H -0.0610 0.3322 -0.0571 0.093 Uiso 1 1 calc R
C130 C -0.1802(3) -0.2884(6) -0.8535(5) 0.086(4) Uani 1 1 d .
H13A H -0.1876 -0.2526 -0.8676 0.103 Uiso 1 1 calc R
C131 C -0.0969(4) 0.1049(5) -0.9028(3) 0.070(3) Uani 1 1 d .
C133 C -0.1587(3) -0.3948(7) -0.8548(5) 0.078(4) Uani 1 1 d .
C134 C 0.0155(3) -0.1032(6) -0.7936(3) 0.070(3) Uani 1 1 d .
H13B H 0.0233 -0.0711 -0.7764 0.084 Uiso 1 1 calc R
C136 C -0.1171(3) -0.1104(6) -0.8430(3) 0.071(3) Uani 1 1 d .
H13C H -0.0882 -0.1075 -0.8525 0.085 Uiso 1 1 calc R
C137 C -0.1500(4) -0.5057(9) -0.8586(5) 0.110(6) Uani 1 1 d .
H13D H -0.1597 -0.5057 -0.8322 0.132 Uiso 1 1 calc R
C138 C -0.1992(4) -0.1727(6) -0.7304(4) 0.080(4) Uani 1 1 d .
H13E H -0.1804 -0.1408 -0.7386 0.096 Uiso 1 1 calc R
C139 C -0.2193(4) -0.1711(6) -0.6937(4) 0.077(4) Uani 1 1 d .
H13F H -0.2126 -0.1382 -0.6767 0.093 Uiso 1 1 calc R
C141 C 0.0413(4) -0.3878(7) -0.8398(3) 0.081(4) Uani 1 1 d .
H14A H 0.0693 -0.3937 -0.8508 0.098 Uiso 1 1 calc R
C143 C -0.1563(6) -0.2590(5) -0.5128(3) 0.080(5) Uani 1 1 d .
C144 C -0.1219(6) -0.508(2) -0.9321(7) 0.26(2) Uani 1 1 d .
H14B H -0.1072 -0.5096 -0.9564 0.311 Uiso 1 1 calc R
C145 C -0.2675(4) -0.1843(6) -0.5723(4) 0.083(4) Uani 1 1 d .
H14C H -0.2539 -0.1607 -0.5525 0.099 Uiso 1 1 calc R
C148 C -0.0316(4) -0.4208(6) -0.8252(3) 0.084(4) Uani 1 1 d .
H14D H -0.0537 -0.4509 -0.8265 0.101 Uiso 1 1 calc R
C149 C -0.0430(4) -0.3129(6) -0.6824(4) 0.075(4) Uani 1 1 d .
H14E H -0.0311 -0.3410 -0.6643 0.090 Uiso 1 1 calc R
C151 C -0.0720(4) 0.2977(6) -0.1122(4) 0.083(4) Uani 1 1 d .
H15A H -0.0863 0.3330 -0.1217 0.100 Uiso 1 1 calc R
C154 C -0.1321(8) -0.4402(11) -0.9170(6) 0.210(12) Uani 1 1 d .
H15B H -0.1294 -0.4026 -0.9305 0.252 Uiso 1 1 calc R
C155 C 0.0573(4) 0.0808(7) -0.8854(4) 0.079(4) Uani 1 1 d .
C162 C -0.2510(4) -0.1817(6) -0.6087(4) 0.076(4) Uani 1 1 d .
H16A H -0.2266 -0.1564 -0.6133 0.091 Uiso 1 1 calc R
C163 C -0.0726(3) -0.2809(6) -0.5965(4) 0.080(4) Uani 1 1 d .
H16B H -0.0423 -0.2876 -0.5995 0.096 Uiso 1 1 calc R
C177 C 0.0747(5) 0.1475(6) -0.9051(6) 0.095(5) Uani 1 1 d .
C184 C -0.0783(5) 0.1665(6) -0.9250(4) 0.078(4) Uani 1 1 d .
C302 C -0.1396(5) -0.5651(9) -0.8770(6) 0.128(6) Uani 1 1 d .
H30A H -0.1393 -0.6024 -0.8630 0.153 Uiso 1 1 calc R

loop_
_atom_site_aniso_label
_atom_site_aniso_U_11
_atom_site_aniso_U_22
_atom_site_aniso_U_33
_atom_site_aniso_U_23
_atom_site_aniso_U_13
_atom_site_aniso_U_12
Zn1 0.0614(7) 0.0505(9) 0.0623(7) 0.0018(8) 0.0013(7) 0.0041(7)
Zn2 0.0617(8) 0.0443(9) 0.0657(7) -0.0022(7) -0.0005(7) -0.0026(7)
Zn3 0.0569(7) 0.0439(9) 0.0666(8) 0.0007(8) -0.0028(7) -0.0007(7)
Zn4 0.0547(7) 0.0417(8) 0.0576(7) 0.0026(7) -0.0025(7) 0.0023(6)
O1 0.042(4) 0.038(5) 0.113(7) 0.018(5) -0.017(4) 0.016(4)
O2 0.056(5) 0.043(5) 0.081(5) -0.003(4) 0.013(4) -0.020(4)
O3 0.052(4) 0.020(4) 0.032(3) -0.013(3) -0.008(3) 0.000(3)
O4 0.051(4) 0.045(5) 0.077(5) 0.022(4) -0.001(4) 0.019(4)
O5 0.056(5) 0.086(6) 0.049(4) -0.009(4) 0.012(4) -0.008(4)
O6 0.072(5) 0.059(6) 0.060(5) -0.004(4) -0.025(4) -0.007(4)
O7 0.044(4) 0.051(5) 0.113(6) -0.004(5) -0.013(4) 0.019(4)
O8 0.033(4) 0.056(5) 0.085(5) -0.014(4) 0.015(4) -0.005(4)
O9 0.157(9) 0.070(8) 0.211(13) -0.006(9) -0.006(10) 0.021(7)
O10 0.122(8) 0.122(11) 0.096(10) -0.046(9) -0.011(9) 0.033(8)
O11 0.056(5) 0.044(6) 0.162(9) 0.068(6) -0.012(5) -0.010(4)
O12 0.048(4) 0.063(6) 0.087(5) 0.026(5) -0.002(4) -0.019(4)
O13 0.072(5) 0.038(5) 0.073(5) 0.009(4) 0.002(4) -0.017(4)
O14 0.082(5) 0.096(7) 0.051(5) 0.035(5) 0.014(4) 0.041(5)
O15 0.060(4) 0.047(5) 0.036(4) 0.010(4) -0.004(3) 0.013(4)
O16 0.047(4) 0.093(7) 0.062(5) -0.017(4) 0.002(4) 0.032(4)
O17 0.054(4) 0.057(5) 0.072(5) -0.020(4) -0.022(4) -0.007(4)
O18 0.062(4) 0.024(4) 0.068(4) -0.001(4) 0.009(4) 0.016(4)
N1 0.063(6) 0.055(8) 0.082(7) 0.004(7) 0.010(5) 0.007(6)
N2 0.051(4) 0.024(6) 0.032(4) 0.013(4) -0.017(4) -0.005(4)
N3 0.062(5) 0.036(7) 0.057(5) 0.007(5) 0.024(5) -0.010(5)
C5 0.056(7) 0.052(10) 0.061(8) -0.009(8) 0.013(6) 0.022(6)
C9 0.046(6) 0.029(8) 0.054(7) 0.021(6) -0.021(5) -0.012(5)
C13 0.044(6) 0.032(7) 0.051(6) -0.013(6) -0.011(5) 0.016(6)
C20 0.041(6) 0.071(10) 0.048(7) -0.009(8) 0.002(6) 0.022(7)
C21 0.049(7) 0.049(9) 0.077(7) -0.019(7) 0.000(6) 0.002(6)
C24 0.075(7) 0.055(10) 0.051(7) 0.005(7) 0.025(6) -0.011(7)
C25 0.074(9) 0.039(9) 0.067(7) 0.026(7) 0.007(7) 0.001(7)
C27 0.054(6) 0.027(8) 0.078(8) 0.012(7) -0.006(6) -0.006(5)
C28 0.050(7) 0.059(9) 0.046(7) 0.006(7) -0.007(6) -0.027(7)
C30 0.045(6) 0.029(8) 0.108(10) 0.017(8) 0.012(6) 0.009(5)
C31 0.066(7) 0.049(9) 0.078(8) -0.008(8) 0.000(6) 0.006(7)
C32 0.069(8) 0.027(8) 0.070(7) -0.012(6) -0.003(7) -0.025(7)
C36 0.081(8) 0.069(10) 0.070(9) -0.001(8) -0.005(7) 0.030(7)
C37 0.033(7) 0.063(10) 0.107(9) -0.006(8) 0.003(6) -0.002(6)
C38 0.046(7) 0.016(7) 0.090(8) -0.007(6) 0.008(6) -0.001(6)
C39 0.046(8) 0.079(10) 0.060(8) 0.001(7) 0.000(7) -0.002(6)
C41 0.031(6) 0.094(13) 0.103(11) -0.043(11) 0.004(6) -0.013(7)
C42 0.086(9) 0.043(8) 0.090(8) -0.024(7) -0.006(7) -0.006(7)
C43 0.053(8) 0.112(12) 0.043(7) -0.007(8) -0.010(7) -0.020(7)
C44 0.070(7) 0.060(10) 0.057(8) 0.010(7) 0.006(7) -0.005(7)
C45 0.037(6) 0.123(12) 0.062(8) -0.005(8) -0.019(7) -0.007(6)
C46 0.061(12) 0.21(3) 0.26(3) -0.04(3) 0.028(16) -0.089(13)
C47 0.057(7) 0.046(9) 0.039(6) 0.029(6) -0.017(6) -0.005(6)
C49 0.059(8) 0.119(12) 0.067(8) -0.024(8) 0.007(8) -0.029(8)
C50 0.089(8) 0.054(10) 0.079(8) 0.002(8) -0.003(7) 0.021(8)
C51 0.065(8) 0.078(11) 0.071(9) -0.002(9) 0.018(7) 0.020(8)
C52 0.083(8) 0.032(8) 0.062(7) -0.013(7) 0.003(6) 0.009(6)
C53 0.033(6) 0.079(11) 0.082(10) 0.010(9) -0.003(7) -0.011(6)
C54 0.096(9) 0.062(10) 0.039(7) -0.012(7) 0.005(7) -0.006(8)
C55 0.079(8) 0.044(9) 0.071(9) -0.006(7) 0.005(7) 0.008(7)
C56 0.086(8) 0.044(9) 0.069(8) -0.004(7) -0.008(7) -0.018(7)
C57 0.035(6) 0.029(8) 0.115(11) 0.015(8) 0.021(7) 0.012(5)
C59 0.061(8) 0.071(11) 0.148(12) -0.027(9) 0.017(8) -0.007(8)
C60 0.030(7) 0.112(11) 0.058(8) -0.006(7) -0.003(6) 0.016(6)
C61 0.024(6) 0.076(10) 0.084(9) 0.008(8) -0.006(7) -0.002(6)
C62 0.052(7) 0.076(10) 0.068(9) 0.000(7) -0.023(7) -0.012(7)
C63 0.052(7) 0.056(9) 0.081(7) -0.031(7) -0.005(6) -0.005(7)
C65 0.067(8) 0.062(10) 0.112(9) -0.020(8) -0.017(7) -0.012(7)
C66 0.069(8) 0.060(10) 0.078(9) 0.006(8) 0.001(7) -0.004(7)
C67 0.044(7) 0.057(9) 0.095(8) 0.029(8) -0.023(7) -0.012(7)
C68 0.040(7) 0.057(10) 0.068(8) 0.020(7) 0.007(6) -0.036(7)
C69 0.068(9) 0.054(9) 0.138(11) 0.031(9) 0.014(8) 0.002(8)
C70 0.057(7) 0.052(9) 0.066(7) -0.005(7) -0.017(6) -0.005(6)
C71 0.100(9) 0.037(9) 0.078(8) 0.014(8) -0.031(7) -0.006(7)
C72 0.045(7) 0.038(8) 0.098(8) -0.014(7) 0.023(6) -0.011(6)
C73 0.057(7) 0.028(8) 0.107(10) 0.016(8) 0.030(7) 0.015(6)
C74 0.044(7) 0.085(12) 0.201(14) -0.046(11) -0.042(8) 0.025(8)
C75 0.057(7) 0.036(9) 0.140(13) -0.010(9) 0.016(8) 0.005(6)
C76 0.082(9) 0.050(9) 0.111(9) -0.038(8) 0.029(7) 0.013(8)
C77 0.078(9) 0.048(9) 0.130(11) 0.011(8) -0.026(8) 0.001(7)
C78 0.070(7) 0.038(8) 0.100(9) 0.015(7) 0.006(7) -0.002(7)
C79 0.085(8) 0.083(12) 0.069(9) 0.037(8) 0.021(8) 0.024(8)
C80 0.042(7) 0.086(11) 0.112(9) 0.011(9) 0.013(7) 0.027(7)
C81 0.098(9) 0.029(8) 0.088(8) 0.009(8) 0.030(7) -0.019(7)
C82 0.080(9) 0.048(9) 0.068(7) 0.021(7) 0.019(7) 0.014(7)
C83 0.049(7) 0.057(9) 0.096(9) -0.027(8) -0.004(6) 0.005(7)
C84 0.108(10) 0.067(11) 0.089(11) 0.014(9) -0.036(8) 0.023(8)
C85 0.046(6) 0.043(9) 0.078(8) 0.024(7) 0.014(6) 0.005(6)
C86 0.081(11) 0.065(10) 0.072(10) 0.006(8) 0.041(9) 0.013(8)
C87 0.073(9) 0.051(9) 0.071(8) -0.001(7) -0.016(8) 0.035(8)
C88 0.046(7) 0.057(10) 0.064(7) 0.026(7) -0.005(6) 0.007(7)
C89 0.072(8) 0.032(9) 0.116(12) 0.002(8) 0.024(8) -0.023(6)
C90 0.056(7) 0.052(9) 0.080(7) -0.021(7) 0.001(6) 0.004(7)
C91 0.108(9) 0.060(9) 0.060(8) 0.002(7) -0.012(7) -0.035(8)
C92 0.063(8) 0.037(10) 0.192(19) -0.015(12) -0.026(9) -0.019(7)
C93 0.069(7) 0.074(11) 0.053(7) 0.000(8) -0.012(6) -0.007(7)
C94 0.144(11) 0.056(9) 0.064(7) 0.028(7) 0.011(8) -0.062(9)
C95 0.091(9) 0.044(9) 0.070(7) -0.017(7) -0.017(7) -0.011(8)
C96 0.076(9) 0.069(11) 0.171(14) 0.060(11) -0.025(9) -0.002(9)
C98 0.073(8) 0.050(10) 0.128(11) -0.020(10) 0.014(7) 0.012(7)
C99 0.074(8) 0.074(12) 0.095(9) -0.014(10) 0.019(7) 0.005(8)
C100 0.047(7) 0.162(15) 0.082(10) -0.030(9) -0.001(7) -0.035(8)
C101 0.038(7) 0.076(11) 0.191(14) -0.014(11) -0.013(8) -0.001(7)
C103 0.067(8) 0.051(8) 0.037(6) 0.000(5) -0.011(6) 0.001(6)
C104 0.049(6) 0.044(9) 0.064(8) -0.015(6) -0.003(6) 0.014(6)
C105 0.023(7) 0.115(14) 0.122(10) -0.010(10) -0.005(6) 0.018(7)
C106 0.049(7) 0.075(11) 0.100(10) 0.010(9) 0.002(8) -0.021(7)
C107 0.091(8) 0.049(9) 0.062(8) 0.017(7) -0.024(7) 0.007(7)
C109 0.110(9) 0.067(10) 0.033(6) -0.003(6) -0.043(6) -0.018(8)
C110 0.065(9) 0.122(12) 0.036(7) -0.004(7) -0.013(6) 0.015(7)
C112 0.051(8) 0.082(11) 0.126(11) 0.048(9) 0.016(7) -0.013(7)
C113 0.081(9) 0.101(12) 0.059(8) 0.008(8) -0.004(7) 0.013(8)
C114 0.074(8) 0.085(11) 0.077(9) -0.010(9) 0.010(8) 0.013(8)
C116 0.068(9) 0.042(9) 0.139(11) 0.034(8) 0.002(7) -0.003(6)
C117 0.050(7) 0.016(7) 0.126(10) 0.005(7) 0.001(7) 0.013(6)
C118 0.060(7) 0.059(10) 0.089(9) 0.000(8) 0.024(8) 0.015(7)
C119 0.079(8) 0.067(10) 0.075(7) -0.003(8) -0.028(7) 0.022(7)
C120 0.055(7) 0.074(10) 0.070(8) 0.004(7) 0.018(6) -0.021(7)
C121 0.066(8) 0.058(11) 0.114(12) 0.003(9) 0.006(8) -0.002(7)
C122 0.035(6) 0.120(13) 0.066(9) 0.003(9) 0.005(6) 0.001(8)
C123 0.060(8) 0.033(8) 0.112(9) -0.026(7) -0.008(7) 0.011(6)
C125 0.060(8) 0.058(10) 0.127(10) 0.017(9) 0.030(8) -0.020(7)
C126 0.072(7) 0.039(9) 0.096(10) 0.004(8) -0.014(7) 0.000(6)
C127 0.122(13) 0.27(4) 0.015(10) -0.029(13) -0.004(11) 0.00(2)
C128 0.069(8) 0.086(11) 0.078(9) 0.007(8) -0.040(7) 0.026(7)
C130 0.069(8) 0.056(11) 0.132(13) 0.007(9) 0.017(9) -0.017(7)
C131 0.067(8) 0.045(8) 0.099(9) 0.033(7) -0.036(7) -0.004(7)
C133 0.049(7) 0.053(11) 0.132(13) -0.055(10) 0.007(8) -0.012(7)
C134 0.094(8) 0.043(9) 0.073(9) -0.001(7) 0.012(7) -0.017(7)
C136 0.047(7) 0.061(9) 0.103(9) 0.033(8) 0.017(6) 0.020(7)
C137 0.073(9) 0.090(14) 0.168(15) -0.061(14) 0.014(8) 0.013(10)
C138 0.099(9) 0.066(10) 0.074(8) -0.001(8) 0.033(8) -0.009(8)
C139 0.086(8) 0.064(10) 0.082(9) -0.009(8) -0.035(8) 0.007(8)
C141 0.053(7) 0.084(11) 0.108(9) -0.028(9) 0.004(7) -0.004(8)
C143 0.175(14) 0.059(9) 0.007(6) 0.004(5) -0.012(8) 0.073(9)
C144 0.080(12) 0.56(7) 0.134(18) -0.14(3) 0.045(12) -0.12(3)
C145 0.096(10) 0.062(10) 0.090(11) 0.011(8) -0.027(9) 0.000(8)
C148 0.067(8) 0.060(10) 0.125(10) -0.015(9) 0.025(8) -0.008(7)
C149 0.062(8) 0.090(11) 0.073(9) 0.014(8) 0.012(7) 0.020(8)
C151 0.084(9) 0.058(10) 0.107(10) 0.014(9) -0.026(8) 0.011(7)
C154 0.34(3) 0.19(2) 0.101(14) -0.047(15) 0.039(16) 0.09(2)
C155 0.065(8) 0.094(12) 0.077(9) 0.032(9) 0.026(7) 0.046(8)
C162 0.106(10) 0.062(10) 0.059(7) 0.035(8) 0.013(9) 0.010(8)
C163 0.041(7) 0.119(12) 0.078(9) -0.006(8) -0.012(8) -0.005(7)
C177 0.109(13) 0.026(9) 0.150(15) 0.013(10) 0.085(13) 0.000(8)
C184 0.096(11) 0.063(11) 0.074(9) -0.033(9) 0.043(9) -0.023(9)
C302 0.090(11) 0.114(17) 0.179(17) -0.017(16) 0.029(12) 0.001(10)

loop_
_atom_type_symbol
_atom_type_description
_atom_type_scat_dispersion_real
_atom_type_scat_dispersion_imag
_atom_type_scat_source
C C 0.0033 0.0016 'International Tables Vol C Tables 4.2.6.8 and 6.1.1.4'
H H 0.0000 0.0000 'International Tables Vol C Tables 4.2.6.8 and 6.1.1.4'
N N 0.0061 0.0033 'International Tables Vol C Tables 4.2.6.8 and 6.1.1.4'
O O 0.0106 0.0060 'International Tables Vol C Tables 4.2.6.8 and 6.1.1.4'
Zn Zn 0.2839 1.4301 'International Tables Vol C Tables 4.2.6.8 and 6.1.1.4'

loop_
_geom_angle_atom_site_label_1
_geom_angle_atom_site_label_2
_geom_angle_atom_site_label_3
_geom_angle
_geom_angle_site_symmetry_1
_geom_angle_site_symmetry_3
O11 Zn1 O5 102.5(4) 1_556 4_455
O11 Zn1 O3 99.6(3) 1_556 .
O5 Zn1 O3 103.3(3) 4_455 .
O11 Zn1 O10 100.2(5) 1_556 1_566
O5 Zn1 O10 130.5(4) 4_455 1_566
O3 Zn1 O10 115.5(4) . 1_566
O11 Zn1 C127 127.1(6) 1_556 1_566
O5 Zn1 C127 113.7(6) 4_455 1_566
O3 Zn1 C127 107.5(7) . 1_566
O10 Zn1 C127 27.0(5) 1_566 1_566
O11 Zn1 O9 157.6(5) 1_556 1_566
O5 Zn1 O9 91.4(4) 4_455 1_566
O3 Zn1 O9 94.0(3) . 1_566
O10 Zn1 O9 57.7(5) 1_566 1_566
C127 Zn1 O9 30.7(5) 1_566 1_566
O7 Zn2 O12 107.2(3) 1_566 1_556
O7 Zn2 O14 105.4(3) 1_566 1_556
O12 Zn2 O14 103.9(3) 1_556 1_556
O7 Zn2 O4 127.9(3) 1_566 .
O12 Zn2 O4 112.5(3) 1_556 .
O14 Zn2 O4 96.5(3) 1_556 .
O7 Zn2 O3 84.9(3) 1_566 .
O12 Zn2 O3 94.2(2) 1_556 .
O14 Zn2 O3 155.1(2) 1_556 .
O4 Zn2 O3 60.3(2) . .
O7 Zn2 C28 109.3(4) 1_566 .
O12 Zn2 C28 104.9(3) 1_556 .
O14 Zn2 C28 125.0(4) 1_556 .
O4 Zn2 C28 28.8(3) . .
O3 Zn2 C28 31.6(3) . .
O2 Zn3 O15 107.2(3) 1_545 .
O2 Zn3 O13 100.5(3) 1_545 2
O15 Zn3 O13 152.0(3) . 2
O2 Zn3 O8 91.9(3) 1_545 2_545
O15 Zn3 O8 88.9(3) . 2_545
O13 Zn3 O8 94.6(3) 2 2_545
O2 Zn3 O18 94.2(3) 1_545 .
O15 Zn3 O18 88.0(2) . .
O13 Zn3 O18 85.8(3) 2 .
O8 Zn3 O18 173.8(3) 2_545 .
O2 Zn3 C177 130.5(5) 1_545 2
O15 Zn3 C177 121.6(5) . 2
O13 Zn3 C177 30.3(4) 2 2
O8 Zn3 C177 96.5(3) 2_545 2
O18 Zn3 C177 80.6(3) . 2
O6 Zn4 O1 101.9(3) . 1_545
O6 Zn4 O16 109.9(3) . .
O1 Zn4 O16 101.6(3) 1_545 .
O6 Zn4 O17 94.1(3) . .
O1 Zn4 O17 120.1(3) 1_545 .
O16 Zn4 O17 126.2(3) . .
C88 O1 Zn4 117.3(7) . 1_565
C88 O2 Zn3 131.8(7) . 1_565
C28 O3 Zn1 128.6(5) . .
C28 O3 Zn2 76.0(5) . .
Zn1 O3 Zn2 113.8(3) . .
C28 O4 Zn2 100.8(7) . .
C86 O5 Zn1 120.0(7) . 4_444
C86 O6 Zn4 144.0(8) . .
C68 O7 Zn2 140.2(7) . 1_544
C68 O8 Zn3 141.0(7) . 2_544
C127 O9 Zn1 66.1(15) . 1_544
C127 O10 Zn1 82.5(18) . 1_544
C184 O11 Zn1 133.8(8) . 1_554
C184 O12 Zn2 132.5(8) . 1_554
C177 O13 Zn3 98.9(8) . 2_554
C177 O14 Zn2 125.8(8) . 1_554
C143 O15 Zn3 132.5(6) . .
C143 O16 Zn4 132.9(7) . .
C87 O17 Zn4 107.9(7) . .
C87 O18 Zn3 133.3(7) . .
C5 N1 C51 120.6(11) . .
C5 N1 C25 120.4(9) . .
C51 N1 C25 118.5(10) . .
C13 N2 C9 121.5(7) . .
C13 N2 C20 120.0(8) . .
C9 N2 C20 118.6(9) . .
C32 N3 C24 121.3(8) . .
C32 N3 C57 121.1(9) . .
C24 N3 C57 117.1(9) . .
C99 C5 C130 115.6(12) . .
C99 C5 N1 124.8(12) . .
C130 C5 N1 119.4(13) . .
C52 C9 N2 123.6(9) . .
C52 C9 C126 118.7(10) . .
N2 C9 C126 117.5(10) . .
C95 C13 C21 119.6(10) . .
C95 C13 N2 119.8(9) . .
C21 C13 N2 120.7(9) . .
C109 C20 C44 121.7(9) . .
C109 C20 N2 118.7(11) . .
C44 C20 N2 119.5(11) . .
C13 C21 C83 124.0(10) . .
C13 C21 H21A 118.0 . .
C83 C21 H21A 118.0 . .
C55 C24 C81 115.0(11) . .
C55 C24 N3 121.9(11) . .
C81 C24 N3 122.9(10) . .
C78 C25 C82 120.0(11) . .
C78 C25 N1 120.6(10) . .
C82 C25 N1 119.5(10) . .
C104 C27 C93 116.4(10) . .
C104 C27 C30 125.8(11) . .
C93 C27 C30 117.8(11) . .
O4 C28 O3 122.8(9) . .
O4 C28 C122 122.1(12) . .
O3 C28 C122 115.0(11) . .
O4 C28 Zn2 50.4(5) . .
O3 C28 Zn2 72.4(5) . .
C122 C28 Zn2 172.4(10) . .
C107 C30 C50 115.5(10) . .
C107 C30 C27 124.6(12) . .
C50 C30 C27 119.9(11) . .
C55 C31 C85 120.8(11) . .
C55 C31 H31A 119.6 . .
C85 C31 H31A 119.6 . .
C72 C32 C76 120.4(11) . .
C72 C32 N3 122.0(10) . .
C76 C32 N3 117.4(11) . .
C122 C36 C84 123.3(12) . .
C122 C36 H36A 118.4 . .
C84 C36 H36A 118.4 . .
C136 C37 C116 118.9(11) . .
C136 C37 C69 122.9(10) . .
C116 C37 C69 118.1(10) . .
C123 C38 C117 118.3(10) . .
C123 C38 C68 122.8(10) . .
C117 C38 C68 118.8(10) . .
C163 C39 C110 117.1(10) . .
C163 C39 C61 123.6(10) . .
C110 C39 C61 119.1(10) . .
C89 C41 C79 115.2(11) . .
C89 C41 C54 131.7(13) . .
C79 C41 C54 113.0(14) . .
C105 C42 C74 114.9(11) . .
C105 C42 C63 125.3(11) . .
C74 C42 C63 119.7(11) . .
C100 C43 C162 113.0(10) . .
C100 C43 C53 121.3(12) . .
C162 C43 C53 125.6(11) . .
C20 C44 C79 117.4(11) . .
C20 C44 H44A 121.3 . .
C79 C44 H44A 121.3 . .
C103 C45 C110 119.8(9) . .
C103 C45 H45A 120.1 . .
C110 C45 H45A 120.1 . .
C144 C46 C302 119(3) . .
C144 C46 C127 121(3) . .
C302 C46 C127 118(2) . .
C71 C47 C75 117.6(11) . .
C71 C47 C88 123.5(10) . .
C75 C47 C88 118.8(12) . .
C62 C49 C100 121.1(11) . .
C62 C49 H49A 119.5 . .
C100 C49 H49A 119.5 . .
C75 C50 C30 119.6(11) . .
C75 C50 H50A 120.2 . .
C30 C50 H50A 120.2 . .
C120 C51 C138 120.0(10) . .
C120 C51 N1 120.4(12) . .
C138 C51 N1 119.3(12) . .
C104 C52 C9 118.9(10) . .
C104 C52 H52A 120.5 . .
C9 C52 H52A 120.5 . .
C106 C53 C43 126.0(12) . .
C106 C53 C139 112.8(10) . .
C43 C53 C139 120.9(13) . .
C84 C54 C151 118.1(11) . .
C84 C54 C41 129.1(13) . .
C151 C54 C41 112.8(13) . .
C31 C55 C24 123.9(11) . .
C31 C55 H55A 118.0 . .
C24 C55 H55A 118.0 . .
C66 C56 C155 119.4(12) . .
C66 C56 H56A 120.3 . .
C155 C56 H56A 120.3 . .
C118 C57 C113 114.4(11) . .
C118 C57 N3 125.3(10) . .
C113 C57 N3 119.2(11) . .
C101 C59 C67 122.2(11) . .
C101 C59 H59A 118.9 . .
C67 C59 H59A 118.9 . .
C103 C60 C163 115.5(9) . .
C103 C60 H60A 122.2 . .
C163 C60 H60A 122.2 . .
C114 C61 C149 113.5(10) . .
C114 C61 C39 123.3(11) . .
C149 C61 C39 123.1(12) . .
C49 C62 C145 115.2(11) . .
C49 C62 C86 124.6(12) . .
C145 C62 C86 120.0(12) . .
C141 C63 C148 115.2(10) . .
C141 C63 C42 120.8(10) . .
C148 C63 C42 124.0(11) . .
C90 C65 C119 119.9(11) . .
C90 C65 H65A 120.1 . .
C119 C65 H65A 120.1 . .
C56 C66 C73 123.2(12) . .
C56 C66 H66A 118.4 . .
C73 C66 H66A 118.4 . .
C119 C67 C59 114.8(12) . .
C119 C67 C87 119.4(12) . .
C59 C67 C87 125.6(11) . .
O8 C68 O7 123.6(11) . .
O8 C68 C38 121.2(9) . .
O7 C68 C38 115.2(10) . .
C96 C69 C112 118.2(12) . .
C96 C69 C37 123.8(12) . .
C112 C69 C37 117.8(11) . .
C83 C70 C80 117.2(10) . .
C83 C70 C90 122.1(9) . .
C80 C70 C90 120.7(10) . .
C47 C71 C107 122.9(11) . .
C47 C71 H71A 118.6 . .
C107 C71 H71A 118.6 . .
C32 C72 C141 119.7(10) . .
C32 C72 H72A 120.2 . .
C141 C72 H72A 120.2 . .
C94 C73 C66 117.2(10) . .
C94 C73 C85 120.2(11) . .
C66 C73 C85 122.4(12) . .
C123 C74 C42 119.0(10) . .
C123 C74 H74A 120.5 . .
C42 C74 H74A 120.5 . .
C50 C75 C47 121.9(12) . .
C50 C75 H75A 119.1 . .
C47 C75 H75A 119.1 . .
C148 C76 C32 120.1(11) . .
C148 C76 H76A 119.9 . .
C32 C76 H76A 119.9 . .
C131 C77 C96 120.1(11) . .
C131 C77 H77A 119.9 . .
C96 C77 H77A 119.9 . .
C25 C78 C116 122.0(11) . .
C25 C78 H78A 119.0 . .
C116 C78 H78A 119.0 . .
C44 C79 C41 121.3(12) . .
C44 C79 H79A 119.3 . .
C41 C79 H79A 119.3 . .
C95 C80 C70 121.0(10) . .
C95 C80 H80A 119.5 . .
C70 C80 H80A 119.5 . .
C134 C81 C24 122.2(11) . .
C134 C81 H81A 118.9 . .
C24 C81 H81A 118.9 . .
C136 C82 C25 118.9(10) . .
C136 C82 H82A 120.5 . .
C25 C82 H82A 120.5 . .
C21 C83 C70 118.1(9) . .
C21 C83 H83A 121.0 . .
C70 C83 H83A 121.0 . .
C54 C84 C36 120.6(13) . .
C54 C84 H84A 119.7 . .
C36 C84 H84A 119.7 . .
C31 C85 C134 115.5(10) . .
C31 C85 C73 122.2(11) . .
C134 C85 C73 122.3(12) . .
O6 C86 O5 127.0(10) . .
O6 C86 C62 127.4(12) . .
O5 C86 C62 105.4(11) . .
O18 C87 O17 129.3(12) . .
O18 C87 C67 117.6(12) . .
O17 C87 C67 113.0(10) . .
O2 C88 O1 123.4(10) . .
O2 C88 C47 119.3(10) . .
O1 C88 C47 117.2(11) . .
C109 C89 C41 126.0(12) . .
C109 C89 H89A 117.0 . .
C41 C89 H89A 117.0 . .
C65 C90 C101 117.1(11) . .
C65 C90 C70 120.6(10) . .
C101 C90 C70 122.2(11) . .
C94 C91 C155 122.3(11) . .
C94 C91 H91A 118.9 . .
C155 C91 H91A 118.9 . .
C137 C92 C154 127.8(17) . .
C137 C92 C133 117.5(18) . .
C154 C92 C133 114.7(17) . .
C126 C93 C27 120.5(10) . .
C126 C93 H93A 119.8 . .
C27 C93 H93A 119.8 . .
C91 C94 C73 117.4(10) . .
C91 C94 H94A 121.3 . .
C73 C94 H94A 121.3 . .
C13 C95 C80 120.2(10) . .
C13 C95 H95A 119.9 . .
C80 C95 H95A 119.9 . .
C69 C96 C77 119.6(12) . .
C69 C96 H96A 120.2 . .
C77 C96 H96A 120.2 . .
C133 C98 C130 117.5(13) . .
C133 C98 H98A 121.2 . .
C130 C98 H98A 121.2 . .
C5 C99 C121 122.8(12) . .
C5 C99 H99A 118.6 . .
C121 C99 H99A 118.6 . .
C43 C100 C49 124.0(11) . .
C43 C100 H10A 118.0 . .
C49 C100 H10A 118.0 . .
C59 C101 C90 122.3(12) . .
C59 C101 H10B 118.8 . .
C90 C101 H10B 118.8 . .
C45 C103 C60 122.2(9) . .
C45 C103 C143 116.2(11) . .
C60 C103 C143 121.6(10) . .
C52 C104 C27 123.8(10) . .
C52 C104 H10C 118.1 . .
C27 C104 H10C 118.1 . .
C117 C105 C42 121.6(11) . .
C117 C105 H10D 119.2 . .
C42 C105 H10D 119.2 . .
C120 C106 C53 126.5(11) . .
C120 C106 H10E 116.8 . .
C53 C106 H10E 116.8 . .
C71 C107 C30 122.2(11) . .
C71 C107 H10F 118.9 . .
C30 C107 H10F 118.9 . .
C89 C109 C20 118.1(11) . .
C89 C109 H10G 120.9 . .
C20 C109 H10G 120.9 . .
C39 C110 C45 119.1(9) . .
C39 C110 H11A 120.4 . .
C45 C110 H11A 120.4 . .
C125 C112 C69 122.1(12) . .
C125 C112 H11B 119.0 . .
C69 C112 H11B 119.0 . .
C114 C113 C57 121.5(12) . .
C114 C113 H11C 119.3 . .
C57 C113 H11C 119.3 . .
C113 C114 C61 122.3(11) . .
C113 C114 H11D 118.9 . .
C61 C114 H11D 118.9 . .
C78 C116 C37 117.9(11) . .
C78 C116 H11E 121.1 . .
C37 C116 H11E 121.1 . .
C38 C117 C105 122.3(10) . .
C38 C117 H11F 118.8 . .
C105 C117 H11F 118.8 . .
C149 C118 C57 125.4(11) . .
C149 C118 H11G 117.3 . .
C57 C118 H11G 117.3 . .
C67 C119 C65 123.6(11) . .
C67 C119 H11H 118.2 . .
C65 C119 H11H 118.2 . .
C106 C120 C51 119.0(11) . .
C106 C120 H12A 120.5 . .
C51 C120 H12A 120.5 . .
C99 C121 C133 119.6(13) . .
C99 C121 H12B 120.2 . .
C133 C121 H12B 120.2 . .
C36 C122 C128 119.5(11) . .
C36 C122 C28 121.6(14) . .
C128 C122 C28 118.9(13) . .
C74 C123 C38 123.7(11) . .
C74 C123 H12C 118.2 . .
C38 C123 H12C 118.2 . .
C112 C125 C131 119.5(11) . .
C112 C125 H12D 120.2 . .
C131 C125 H12D 120.2 . .
C93 C126 C9 121.4(11) . .
C93 C126 H12F 119.3 . .
C9 C126 H12F 119.3 . .
O10 C127 O9 154(3) . .
O10 C127 C46 105.4(19) . .
O9 C127 C46 101(2) . .
O10 C127 Zn1 70(2) . 1_544
O9 C127 Zn1 83.2(13) . 1_544
C46 C127 Zn1 171.3(15) . 1_544
C151 C128 C122 114.3(12) . .
C151 C128 H12E 122.9 . .
C122 C128 H12E 122.9 . .
C5 C130 C98 125.9(13) . .
C5 C130 H13A 117.1 . .
C98 C130 H13A 117.1 . .
C77 C131 C125 119.5(11) . .
C77 C131 C184 119.0(11) . .
C125 C131 C184 121.0(11) . .
C98 C133 C121 118.4(12) . .
C98 C133 C92 119.1(16) . .
C121 C133 C92 122.5(17) . .
C81 C134 C85 122.6(11) . .
C81 C134 H13B 118.7 . .
C85 C134 H13B 118.7 . .
C82 C136 C37 122.2(10) . .
C82 C136 H13C 118.9 . .
C37 C136 H13C 118.9 . .
C92 C137 C302 123.6(17) . .
C92 C137 H13D 118.2 . .
C302 C137 H13D 118.2 . .
C139 C138 C51 117.6(11) . .
C139 C138 H13E 121.2 . .
C51 C138 H13E 121.2 . .
C138 C139 C53 123.9(12) . .
C138 C139 H13F 118.0 . .
C53 C139 H13F 118.0 . .
C63 C141 C72 122.0(10) . .
C63 C141 H14A 119.0 . .
C72 C141 H14A 119.0 . .
O16 C143 O15 127.8(10) . .
O16 C143 C103 119.2(10) . .
O15 C143 C103 112.9(12) . .
C46 C144 C154 131(3) . .
C46 C144 H14B 114.4 . .
C154 C144 H14B 114.4 . .
C162 C145 C62 123.7(12) . .
C162 C145 H14C 118.2 . .
C62 C145 H14C 118.2 . .
C76 C148 C63 122.5(11) . .
C76 C148 H14D 118.7 . .
C63 C148 H14D 118.7 . .
C118 C149 C61 122.2(11) . .
C118 C149 H14E 118.9 . .
C61 C149 H14E 118.9 . .
C128 C151 C54 124.0(12) . .
C128 C151 H15A 118.0 . .
C54 C151 H15A 118.0 . .
C92 C154 C144 102(2) . .
C92 C154 H15B 129.0 . .
C144 C154 H15B 129.0 . .
C91 C155 C56 120.2(12) . .
C91 C155 C177 119.4(14) . .
C56 C155 C177 120.4(12) . .
C145 C162 C43 122.9(12) . .
C145 C162 H16A 118.6 . .
C43 C162 H16A 118.6 . .
C39 C163 C60 125.7(10) . .
C39 C163 H16B 117.1 . .
C60 C163 H16B 117.1 . .
O14 C177 O13 126.9(12) . .
O14 C177 C155 118.5(15) . .
O13 C177 C155 114.1(15) . .
O14 C177 Zn3 76.7(8) . 2_554
O13 C177 Zn3 50.8(5) . 2_554
C155 C177 Zn3 158.2(11) . 2_554
O11 C184 O12 132.2(12) . .
O11 C184 C131 116.9(11) . .
O12 C184 C131 110.8(13) . .
C46 C302 C137 114(2) . .
C46 C302 H30A 123.0 . .
C137 C302 H30A 123.0 . .

loop_
_geom_bond_atom_site_label_1
_geom_bond_atom_site_label_2
_geom_bond_distance
_geom_bond_site_symmetry_2
Zn1 O11 1.894(7) 1_556
Zn1 O5 1.954(7) 4_455
Zn1 O3 1.964(6) .
Zn1 O10 2.081(12) 1_566
Zn1 C127 2.19(3) 1_566
Zn1 O9 2.379(10) 1_566
Zn2 O7 1.926(8) 1_566
Zn2 O12 1.943(7) 1_556
Zn2 O14 1.944(7) 1_556
Zn2 O4 1.944(7) .
Zn2 O3 2.435(6) .
Zn2 C28 2.479(10) .
Zn3 O2 2.005(7) 1_545
Zn3 O15 2.006(6) .
Zn3 O13 2.007(7) 2
Zn3 O8 2.019(7) 2_545
Zn3 O18 2.206(7) .
Zn3 C177 2.560(12) 2
Zn4 O6 1.894(7) .
Zn4 O1 1.920(7) 1_545
Zn4 O16 1.928(7) .
Zn4 O17 1.962(6) .
O1 C88 1.291(11) .
O1 Zn4 1.920(7) 1_565
O2 C88 1.278(12) .
O2 Zn3 2.005(7) 1_565
O3 C28 1.337(12) .
O4 C28 1.214(12) .
O5 C86 1.348(14) .
O5 Zn1 1.954(7) 4_444
O6 C86 1.186(14) .
O7 C68 1.267(10) .
O7 Zn2 1.926(8) 1_544
O8 C68 1.243(12) .
O8 Zn3 2.019(7) 2_544
O9 C127 1.222(18) .
O9 Zn1 2.379(10) 1_544
O10 C127 1.00(2) .
O10 Zn1 2.081(12) 1_544
O11 C184 1.219(15) .
O11 Zn1 1.894(7) 1_554
O12 C184 1.252(14) .
O12 Zn2 1.943(7) 1_554
O13 C177 1.309(17) .
O13 Zn3 2.007(7) 2_554
O14 C177 1.222(18) .
O14 Zn2 1.944(7) 1_554
O15 C143 1.293(12) .
O16 C143 1.250(15) .
O17 C87 1.279(12) .
O18 C87 1.221(11) .
N1 C5 1.391(13) .
N1 C51 1.439(13) .
N1 C25 1.453(13) .
N2 C13 1.393(11) .
N2 C9 1.407(11) .
N2 C20 1.447(11) .
N3 C32 1.404(12) .
N3 C24 1.415(13) .
N3 C57 1.437(13) .
C5 C99 1.350(15) .
C5 C130 1.369(15) .
C9 C52 1.370(12) .
C9 C126 1.421(13) .
C13 C95 1.340(13) .
C13 C21 1.371(12) .
C20 C109 1.385(14) .
C20 C44 1.413(14) .
C21 C83 1.387(13) .
C21 H21A 0.9300 .
C24 C55 1.369(13) .
C24 C81 1.379(14) .
C25 C78 1.349(13) .
C25 C82 1.388(13) .
C27 C104 1.393(12) .
C27 C93 1.410(14) .
C27 C30 1.483(13) .
C28 C122 1.587(14) .
C30 C107 1.391(13) .
C30 C50 1.451(14) .
C31 C55 1.369(14) .
C31 C85 1.374(13) .
C31 H31A 0.9300 .
C32 C72 1.353(12) .
C32 C76 1.363(14) .
C36 C122 1.323(14) .
C36 C84 1.357(13) .
C36 H36A 0.9300 .
C37 C136 1.364(13) .
C37 C116 1.413(13) .
C37 C69 1.538(15) .
C38 C123 1.320(12) .
C38 C117 1.338(13) .
C38 C68 1.494(14) .
C39 C163 1.345(13) .
C39 C110 1.385(13) .
C39 C61 1.475(14) .
C41 C89 1.405(16) .
C41 C79 1.417(16) .
C41 C54 1.530(16) .
C42 C105 1.353(14) .
C42 C74 1.474(15) .
C42 C63 1.556(14) .
C43 C100 1.375(14) .
C43 C162 1.399(14) .
C43 C53 1.419(14) .
C44 C79 1.416(14) .
C44 H44A 0.9300 .
C45 C103 1.358(12) .
C45 C110 1.411(12) .
C45 H45A 0.9300 .
C46 C144 1.29(4) .
C46 C302 1.36(3) .
C46 C127 1.86(4) .
C47 C71 1.349(13) .
C47 C75 1.389(14) .
C47 C88 1.478(14) .
C49 C62 1.341(13) .
C49 C100 1.393(14) .
C49 H49A 0.9300 .
C50 C75 1.374(15) .
C50 H50A 0.9300 .
C51 C120 1.401(15) .
C51 C138 1.429(15) .
C52 C104 1.366(13) .
C52 H52A 0.9300 .
C53 C106 1.384(15) .
C53 C139 1.465(15) .
C54 C84 1.318(15) .
C54 C151 1.414(15) .
C55 H55A 0.9300 .
C56 C66 1.286(14) .
C56 C155 1.406(15) .
C56 H56A 0.9300 .
C57 C118 1.326(13) .
C57 C113 1.363(14) .
C59 C101 1.394(16) .
C59 C67 1.400(15) .
C59 H59A 0.9300 .
C60 C103 1.360(13) .
C60 C163 1.389(13) .
C60 H60A 0.9300 .
C61 C114 1.373(14) .
C61 C149 1.387(14) .
C62 C145 1.401(14) .
C62 C86 1.550(16) .
C63 C141 1.356(14) .
C63 C148 1.443(13) .
C65 C90 1.372(13) .
C65 C119 1.440(14) .
C65 H65A 0.9300 .
C66 C73 1.455(13) .
C66 H66A 0.9300 .
C67 C119 1.390(13) .
C67 C87 1.479(15) .
C69 C96 1.341(14) .
C69 C112 1.429(15) .
C70 C83 1.412(13) .
C70 C80 1.439(13) .
C70 C90 1.470(14) .
C71 C107 1.351(14) .
C71 H71A 0.9300 .
C72 C141 1.383(14) .
C72 H72A 0.9300 .
C73 C94 1.453(14) .
C73 C85 1.492(14) .
C74 C123 1.311(14) .
C74 H74A 0.9300 .
C75 H75A 0.9300 .
C76 C148 1.311(14) .
C76 H76A 0.9300 .
C77 C131 1.365(14) .
C77 C96 1.385(15) .
C77 H77A 0.9300 .
C78 C116 1.377(13) .
C78 H78A 0.9300 .
C79 H79A 0.9300 .
C80 C95 1.405(14) .
C80 H80A 0.9300 .
C81 C134 1.347(13) .
C81 H81A 0.9300 .
C82 C136 1.355(13) .
C82 H82A 0.9300 .
C83 H83A 0.9300 .
C84 H84A 0.9300 .
C85 C134 1.399(13) .
C89 C109 1.325(13) .
C89 H89A 0.9300 .
C90 C101 1.403(14) .
C91 C94 1.356(13) .
C91 C155 1.401(13) .
C91 H91A 0.9300 .
C92 C137 1.333(18) .
C92 C154 1.42(2) .
C92 C133 1.475(17) .
C93 C126 1.349(14) .
C93 H93A 0.9300 .
C94 H94A 0.9300 .
C95 H95A 0.9300 .
C96 H96A 0.9300 .
C98 C133 1.390(16) .
C98 C130 1.391(15) .
C98 H98A 0.9300 .
C99 C121 1.404(16) .
C99 H99A 0.9300 .
C100 H10A 0.9300 .
C101 H10B 0.9300 .
C103 C143 1.575(14) .
C104 H10C 0.9300 .
C105 C117 1.338(14) .
C105 H10D 0.9300 .
C106 C120 1.347(13) .
C106 H10E 0.9300 .
C107 H10F 0.9300 .
C109 H10G 0.9300 .
C110 H11A 0.9300 .
C112 C125 1.289(13) .
C112 H11B 0.9300 .
C113 C114 1.361(13) .
C113 H11C 0.9300 .
C114 H11D 0.9300 .
C116 H11E 0.9300 .
C117 H11F 0.9300 .
C118 C149 1.299(13) .
C118 H11G 0.9300 .
C119 H11H 0.9300 .
C120 H12A 0.9300 .
C121 C133 1.413(15) .
C121 H12B 0.9300 .
C122 C128 1.463(16) .
C123 H12C 0.9300 .
C125 C131 1.389(14) .
C125 H12D 0.9300 .
C126 H12F 0.9300 .
C127 Zn1 2.19(3) 1_544
C128 C151 1.354(14) .
C128 H12E 0.9300 .
C130 H13A 0.9300 .
C131 C184 1.618(16) .
C134 H13B 0.9300 .
C136 H13C 0.9300 .
C137 C302 1.45(2) .
C137 H13D 0.9300 .
C138 C139 1.373(13) .
C138 H13E 0.9300 .
C139 H13F 0.9300 .
C141 H14A 0.9300 .
C144 C154 1.57(4) .
C144 H14B 0.9300 .
C145 C162 1.317(14) .
C145 H14C 0.9300 .
C148 H14D 0.9300 .
C149 H14E 0.9300 .
C151 H15A 0.9300 .
C154 H15B 0.9300 .
C155 C177 1.665(17) .
C162 H16A 0.9300 .
C163 H16B 0.9300 .
C177 Zn3 2.560(12) 2_554
C302 H30A 0.9300 .

loop_
_platon_squeeze_void_nr
_platon_squeeze_void_average_x
_platon_squeeze_void_average_y
_platon_squeeze_void_average_z
_platon_squeeze_void_volume
_platon_squeeze_void_count_electrons
1 -0.013 -0.250 -0.122 7194.9 33.5
2 -0.004 0.250 0.378 7194.8 34.1
